data_7100364
loop_
_publ_author_name
'S. Caddick'
'D. Pardoe'
'N.R. Treweeke'

_publ_section_title
;
Controlling diastereoselectivity in the reactions of
enantiomerically pure a-bromoacyl-imidazolidinones with nitrogen
nucleophiles. Substitution reactions with retention or inversion of
configuration.
;
_journal_name_full 'Chemical Communications'
_journal_paper_doi 10.1039/b417954d
_journal_year 2005
_chemical_absolute_configuration ad
_chemical_formula_moiety 'C21 H23 Br1 N2 O2'
_chemical_formula_structural 'C21 H23 BR N2 O2'
_chemical_formula_sum 'C21 H23 Br N2 O2'
_chemical_formula_weight 415.32
_space_group_IT_number 4
_symmetry_cell_setting monoclinic
_symmetry_space_group_name_Hall 'P 2yb'
_symmetry_space_group_name_H-M 'P 1 21 1'
_cell_angle_alpha 90
_cell_angle_beta 108.513(4)
_cell_angle_gamma 90
_cell_formula_units_Z 2
_cell_length_a 10.3839(12)
_cell_length_b 6.2094(4)
_cell_length_c 15.9554(18)
_cell_measurement_temperature 173(2)
_cell_volume 975.53(17)
_diffrn_ambient_temperature 173(2)
_exptl_crystal_density_diffrn 1.414
_cod_original_sg_symbol_H-M 'P 21'
_cod_database_code 7100364

loop_
_symmetry_equiv_pos_as_xyz
'x, y, z'
'-x, y+1/2, -z'

loop_
_atom_site_label
_atom_site_type_symbol
_atom_site_fract_x
_atom_site_fract_y
_atom_site_fract_z
_atom_site_U_iso_or_equiv
_atom_site_adp_type
_atom_site_occupancy
_atom_site_symmetry_multiplicity
_atom_site_calc_flag
_atom_site_refinement_flags
_atom_site_disorder_assembly
_atom_site_disorder_group
Br Br 0.12239(5) 0.31669(10) 0.50704(4) 0.04764(19) Uani 1 1 d . . .
O1 O 0.0897(4) 0.6255(6) 0.3267(3) 0.0509(11) Uani 1 1 d . . .
O2 O 0.3873(4) 0.1423(5) 0.4166(3) 0.0362(9) Uani 1 1 d . . .
N1 N 0.2962(4) 0.4752(6) 0.3555(3) 0.0314(11) Uani 1 1 d . . .
N2 N 0.5139(5) 0.4021(6) 0.3780(3) 0.0347(11) Uani 1 1 d . . .
C1 C 0.3997(4) 0.3195(11) 0.3876(3) 0.0308(10) Uani 1 1 d . . .
C2 C 0.3466(5) 0.6689(8) 0.3226(4) 0.0307(12) Uani 1 1 d . . .
H2 H 0.3245 0.7984 0.3527 0.037 Uiso 1 1 calc R . .
C3 C 0.5048(5) 0.6323(8) 0.3567(4) 0.0350(13) Uani 1 1 d . . .
H3 H 0.5453 0.7168 0.4123 0.042 Uiso 1 1 calc R . .
C4 C 0.5780(5) 0.6884(10) 0.2912(4) 0.0465(15) Uani 1 1 d . . .
H4A H 0.6753 0.66 0.3179 0.07 Uiso 1 1 calc R . .
H4B H 0.564 0.8411 0.2755 0.07 Uiso 1 1 calc R . .
H4C H 0.542 0.6002 0.2379 0.07 Uiso 1 1 calc R . .
C5 C 0.6434(5) 0.2961(12) 0.4179(4) 0.0465(14) Uani 1 1 d . . .
H5A H 0.6976 0.3795 0.4692 0.07 Uiso 1 1 calc R . .
H5B H 0.6922 0.2861 0.3746 0.07 Uiso 1 1 calc R . .
H5C H 0.628 0.1511 0.437 0.07 Uiso 1 1 calc R . .
C6 C 0.2845(6) 0.6968(9) 0.2233(4) 0.0344(15) Uani 1 1 d . . .
C7 C 0.2509(7) 0.8994(9) 0.1897(5) 0.0463(19) Uani 1 1 d . . .
H7 H 0.267 1.0196 0.2285 0.056 Uiso 1 1 calc R . .
C8 C 0.1934(7) 0.9306(11) 0.0991(5) 0.0565(19) Uani 1 1 d . . .
H8 H 0.171 1.0723 0.0768 0.068 Uiso 1 1 calc R . .
C9 C 0.1689(6) 0.7628(10) 0.0423(5) 0.053(2) Uani 1 1 d . . .
H9 H 0.1287 0.7862 -0.0194 0.064 Uiso 1 1 calc R . .
C10 C 0.2021(8) 0.5608(11) 0.0740(4) 0.065(2) Uani 1 1 d . . .
H10 H 0.1866 0.4424 0.0343 0.078 Uiso 1 1 calc R . .
C11 C 0.2591(8) 0.5259(9) 0.1649(5) 0.062(2) Uani 1 1 d . . .
H11 H 0.2806 0.3836 0.1867 0.075 Uiso 1 1 calc R . .
C12 C 0.1617(6) 0.4702(9) 0.3525(4) 0.0429(15) Uani 1 1 d . . .
C13 C 0.1087(5) 0.2673(8) 0.3841(4) 0.0370(15) Uani 1 1 d . . .
H13 H 0.1677 0.1426 0.3806 0.044 Uiso 1 1 calc R . .
C14 C -0.0373(5) 0.2183(9) 0.3292(4) 0.0392(14) Uani 1 1 d . . .
H14A H -0.0731 0.1012 0.3577 0.047 Uiso 1 1 calc R . .
H14B H -0.0941 0.3477 0.3266 0.047 Uiso 1 1 calc R . .
C15 C -0.0459(5) 0.1510(10) 0.2362(4) 0.0472(16) Uani 1 1 d . . .
H15A H -0.0217 0.2757 0.2055 0.057 Uiso 1 1 calc R . .
H15B H 0.0218 0.0362 0.2397 0.057 Uiso 1 1 calc R . .
C16 C -0.1847(6) 0.0699(9) 0.1820(4) 0.0411(15) Uani 1 1 d . . .
C17 C -0.2997(6) 0.1971(10) 0.1680(4) 0.0442(15) Uani 1 1 d . . .
H17 H -0.2909 0.3381 0.1923 0.053 Uiso 1 1 calc R . .
C18 C -0.4274(6) 0.1214(11) 0.1192(4) 0.0545(18) Uani 1 1 d . . .
H18 H -0.5047 0.2115 0.1097 0.065 Uiso 1 1 calc R . .
C19 C -0.4424(7) -0.0819(11) 0.0847(4) 0.0545(18) Uani 1 1 d . . .
H19 H -0.5299 -0.1339 0.0518 0.065 Uiso 1 1 calc R . .
C20 C -0.3296(7) -0.2114(13) 0.0981(4) 0.0544(17) Uani 1 1 d . . .
H20 H -0.3392 -0.3517 0.0731 0.065 Uiso 1 1 calc R . .
C21 C -0.2013(6) -0.1371(9) 0.1482(4) 0.0503(18) Uani 1 1 d . . .
H21 H -0.1248 -0.2295 0.1592 0.06 Uiso 1 1 calc R . .

loop_
_atom_site_aniso_label
_atom_site_aniso_U_11
_atom_site_aniso_U_22
_atom_site_aniso_U_33
_atom_site_aniso_U_23
_atom_site_aniso_U_13
_atom_site_aniso_U_12
Br 0.0442(3) 0.0545(3) 0.0422(3) -0.0032(4) 0.0107(2) -0.0036(4)
O1 0.041(2) 0.045(2) 0.070(3) 0.015(2) 0.024(2) 0.015(2)
O2 0.035(2) 0.0255(19) 0.047(3) -0.0007(18) 0.0118(19) 0.0013(16)
N1 0.027(3) 0.029(2) 0.039(3) 0.000(2) 0.012(2) 0.0028(19)
N2 0.028(3) 0.034(2) 0.044(3) 0.0042(19) 0.014(2) 0.0021(17)
C1 0.033(3) 0.026(3) 0.031(3) -0.010(4) 0.007(2) 0.002(3)
C2 0.037(3) 0.024(3) 0.033(3) 0.003(2) 0.015(3) 0.002(2)
C3 0.039(3) 0.033(3) 0.034(3) -0.003(2) 0.011(3) -0.007(2)
C4 0.035(3) 0.055(3) 0.049(4) 0.009(3) 0.012(3) -0.008(3)
C5 0.035(3) 0.049(3) 0.056(4) 0.009(4) 0.015(3) 0.003(3)
C6 0.037(3) 0.030(3) 0.038(4) -0.005(3) 0.015(3) -0.003(2)
C7 0.055(4) 0.033(3) 0.046(5) 0.001(3) 0.009(3) 0.007(3)
C8 0.067(5) 0.050(4) 0.048(5) 0.017(4) 0.012(4) 0.016(3)
C9 0.053(4) 0.063(6) 0.039(4) 0.005(3) 0.006(3) -0.005(3)
C10 0.102(6) 0.052(4) 0.029(4) -0.011(3) 0.002(4) -0.017(4)
C11 0.098(6) 0.031(3) 0.044(5) -0.002(3) 0.003(4) 0.001(3)
C12 0.045(4) 0.035(3) 0.050(4) -0.002(3) 0.018(3) 0.002(3)
C13 0.033(3) 0.036(4) 0.040(3) -0.001(2) 0.009(3) -0.002(2)
C14 0.032(3) 0.049(3) 0.034(4) 0.001(3) 0.007(3) -0.005(2)
C15 0.029(3) 0.066(4) 0.047(4) -0.005(3) 0.012(3) -0.001(3)
C16 0.035(3) 0.050(4) 0.033(4) 0.007(3) 0.004(3) 0.004(3)
C17 0.045(4) 0.044(3) 0.041(4) 0.009(3) 0.011(3) 0.004(3)
C18 0.040(4) 0.075(5) 0.042(4) 0.016(4) 0.004(3) 0.004(3)
C19 0.041(4) 0.071(4) 0.044(4) 0.013(3) 0.004(3) -0.012(3)
C20 0.073(4) 0.046(4) 0.039(3) -0.005(3) 0.011(3) -0.013(4)
C21 0.055(4) 0.050(5) 0.040(4) 0.005(3) 0.008(3) 0.005(3)

loop_
_geom_bond_atom_site_label_1
_geom_bond_atom_site_label_2
_geom_bond_distance
_geom_bond_site_symmetry_2
_geom_bond_publ_flag
Br C13 1.945(6) . ?
O1 C12 1.209(6) . ?
O2 C1 1.217(7) . ?
N1 C12 1.383(7) . ?
N1 C1 1.416(7) . ?
N1 C2 1.473(6) . ?
N2 C1 1.344(6) . ?
N2 C5 1.451(7) . ?
N2 C3 1.465(6) . ?
C2 C6 1.518(8) . ?
C2 C3 1.575(7) . ?
C3 C4 1.515(8) . ?
C6 C7 1.369(7) . ?
C6 C11 1.381(8) . ?
C7 C8 1.391(9) . ?
C8 C9 1.351(8) . ?
C9 C10 1.355(9) . ?
C10 C11 1.399(9) . ?
C12 C13 1.524(7) . ?
C13 C14 1.521(7) . ?
C14 C15 1.517(8) . ?
C15 C16 1.512(8) . ?
C16 C21 1.383(8) . ?
C16 C17 1.390(8) . ?
C17 C18 1.390(8) . ?
C18 C19 1.366(9) . ?
C19 C20 1.381(9) . ?
C20 C21 1.396(8) . ?

loop_
_cod_related_entry_id
_cod_related_entry_database
_cod_related_entry_code
1 ChemSpider 21198588
